data_2227568
loop_
_publ_author_name
'Arman, Hadi D.'
'Kaulgud, Trupta'
'Tiekink, Edward R. T.'

_publ_section_title
;
 1,2,4,5-Tetrafluoro-3,6-diiodobenzene--2,3-bis(pyridin-2-yl)pyrazine
 (1/1)
;
_journal_issue 11
_journal_name_full 'Acta Crystallographica Section E'
_journal_page_first o2885
_journal_paper_doi 10.1107/S1600536810041668
_journal_volume 66
_journal_year 2010
_chemical_formula_iupac 'C14 H10 N4, C6 F4 I2 '
_chemical_formula_moiety 'C14 H10 N4, C6 F4 I2 '
_chemical_formula_sum 'C20 H10 F4 I2 N4'
_chemical_formula_weight 636.04
_chemical_name_systematic
;
1,2,4,5-Tetrafluoro-3,6-diiodobenzene--2,3-bis(pyridin-2-yl)pyrazine (1/1)
;
_space_group_IT_number 2
_symmetry_cell_setting triclinic
_symmetry_space_group_name_Hall '-P 1'
_symmetry_space_group_name_H-M 'P -1'
_atom_sites_solution_hydrogens geom
_atom_sites_solution_primary direct
_atom_sites_solution_secondary difmap
_audit_creation_method SHELXL-97
_cell_angle_alpha 74.237(10)
_cell_angle_beta 85.877(11)
_cell_angle_gamma 80.283(12)
_cell_formula_units_Z 2
_cell_length_a 6.3997(15)
_cell_length_b 10.737(2)
_cell_length_c 15.092(4)
_cell_measurement_reflns_used 2870
_cell_measurement_temperature 98(2)
_cell_measurement_theta_max 40.2
_cell_measurement_theta_min 2.8
_cell_volume 983.3(4)
_computing_cell_refinement 'CrystalClear (Molecular Structure Corporation & Rigaku, 2005)'
_computing_data_collection 'CrystalClear (Molecular Structure Corporation & Rigaku, 2005)'
_computing_data_reduction 'CrystalClear (Molecular Structure Corporation & Rigaku, 2005)'
_computing_molecular_graphics 'ORTEP-3 (Farrugia, 1997) and DIAMOND (Brandenburg, 2006)'
_computing_publication_material 'publCIF (Westrip, 2010)'
_computing_structure_refinement 'SHELXL97 (Sheldrick, 2008)'
_computing_structure_solution 'SHELXS97 (Sheldrick, 2008)'
_diffrn_ambient_temperature 98(2)
_diffrn_measured_fraction_theta_full 0.976
_diffrn_measured_fraction_theta_max 0.976
_diffrn_measurement_device_type 'Rigaku AFC12\K/SATURN724'
_diffrn_measurement_method \w
_diffrn_radiation_monochromator graphite
_diffrn_radiation_source 'fine-focus sealed tube'
_diffrn_radiation_type MoK\a
_diffrn_radiation_wavelength 0.71073
_diffrn_reflns_av_R_equivalents 0.025
_diffrn_reflns_av_sigmaI/netI 0.033
_diffrn_reflns_limit_h_max 7
_diffrn_reflns_limit_h_min -7
_diffrn_reflns_limit_k_max 13
_diffrn_reflns_limit_k_min -13
_diffrn_reflns_limit_l_max 18
_diffrn_reflns_limit_l_min -18
_diffrn_reflns_number 5074
_diffrn_reflns_theta_full 26.0
_diffrn_reflns_theta_max 26.0
_diffrn_reflns_theta_min 2.7
_diffrn_standards_decay_% '< 1'
_diffrn_standards_interval_count 0
_diffrn_standards_number 0
_exptl_absorpt_coefficient_mu 3.250
_exptl_absorpt_correction_T_max 1.000
_exptl_absorpt_correction_T_min 0.504
_exptl_absorpt_correction_type multi-scan
_exptl_absorpt_process_details '(ABSCOR; Higashi, 1995)'
_exptl_crystal_colour colourless
_exptl_crystal_density_diffrn 2.148
_exptl_crystal_density_method 'not measured'
_exptl_crystal_description prism
_exptl_crystal_F_000 600
_exptl_crystal_size_max 0.40
_exptl_crystal_size_mid 0.13
_exptl_crystal_size_min 0.07
_refine_diff_density_max 1.32
_refine_diff_density_min -1.20
_refine_ls_extinction_method none
_refine_ls_goodness_of_fit_ref 1.09
_refine_ls_hydrogen_treatment constr
_refine_ls_matrix_type full
_refine_ls_number_parameters 271
_refine_ls_number_reflns 3775
_refine_ls_number_restraints 0
_refine_ls_restrained_S_all 1.09
_refine_ls_R_factor_all 0.041
_refine_ls_R_factor_gt 0.039
_refine_ls_shift/su_max 0.001
_refine_ls_shift/su_mean 0.000
_refine_ls_structure_factor_coef Fsqd
_refine_ls_weighting_details 'calc w=1/[\s^2^(Fo^2^)+(0.0647P)^2^+2.2885P] where P=(Fo^2^+2Fc^2^)/3'
_refine_ls_weighting_scheme calc
_refine_ls_wR_factor_gt 0.106
_refine_ls_wR_factor_ref 0.109
_reflns_number_gt 3550
_reflns_number_total 3775
_reflns_threshold_expression I>2\s(I)
_cod_data_source_file hb5683.cif
_cod_data_source_block I
_cod_database_code 2227568
_cod_database_fobs_code 2227568

loop_
_symmetry_equiv_pos_as_xyz
'x, y, z'
'-x, -y, -z'

loop_
_atom_site_type_symbol
_atom_site_label
_atom_site_fract_x
_atom_site_fract_y
_atom_site_fract_z
_atom_site_U_iso_or_equiv
_atom_site_adp_type
_atom_site_calc_flag
_atom_site_refinement_flags
_atom_site_occupancy
_atom_site_disorder_assembly
_atom_site_disorder_group
I I1 0.02819(5) 0.31600(3) 0.57773(2) 0.02562(13) Uani d . 1 . .
I I2 0.78603(5) -0.24672(3) 0.69360(2) 0.02055(12) Uani d . 1 . .
F F1 0.0119(4) 0.0318(3) 0.7123(2) 0.0253(6) Uani d . 1 . .
F F2 0.2992(5) -0.1842(3) 0.7543(2) 0.0243(6) Uani d . 1 . .
F F3 0.7961(5) 0.0349(3) 0.5483(2) 0.0237(6) Uani d . 1 . .
F F4 0.5096(5) 0.2523(3) 0.5082(2) 0.0235(6) Uani d . 1 . .
C C1 0.2526(8) 0.1487(5) 0.6091(3) 0.0187(10) Uani d . 1 . .
C C2 0.2048(7) 0.0342(5) 0.6718(3) 0.0183(9) Uani d . 1 . .
C C3 0.3548(8) -0.0770(5) 0.6931(3) 0.0185(9) Uani d . 1 . .
C C4 0.5573(8) -0.0806(5) 0.6541(3) 0.0184(9) Uani d . 1 . .
C C5 0.6036(7) 0.0330(4) 0.5907(3) 0.0168(9) Uani d . 1 . .
C C6 0.4545(8) 0.1452(5) 0.5692(3) 0.0168(9) Uani d . 1 . .
N N1 0.4973(6) 0.6357(4) 0.3011(3) 0.0207(8) Uani d . 1 . .
N N2 0.8530(6) 0.4641(4) 0.2683(3) 0.0193(8) Uani d . 1 . .
N N3 0.7532(6) 0.8733(4) 0.1407(3) 0.0208(8) Uani d . 1 . .
N N4 0.8477(6) 0.6513(4) 0.0459(3) 0.0191(8) Uani d . 1 . .
C C7 0.6336(8) 0.6725(4) 0.2310(3) 0.0181(9) Uani d . 1 . .
C C8 0.5401(8) 0.5140(5) 0.3545(3) 0.0214(10) Uani d . 1 . .
H H8 0.4440 0.4842 0.4036 0.026 Uiso calc R 1 . .
C C9 0.7207(8) 0.4295(4) 0.3405(3) 0.0215(10) Uani d . 1 . .
H H9 0.7514 0.3457 0.3828 0.026 Uiso calc R 1 . .
C C10 0.8064(7) 0.5845(4) 0.2107(3) 0.0178(9) Uani d . 1 . .
C C11 0.5864(8) 0.8134(5) 0.1779(3) 0.0205(10) Uani d . 1 . .
C C12 0.7097(8) 1.0002(5) 0.0970(3) 0.0213(10) Uani d . 1 . .
H H12 0.8255 1.0442 0.0709 0.026 Uiso calc R 1 . .
C C13 0.5087(8) 1.0721(5) 0.0870(3) 0.0223(10) Uani d . 1 . .
H H13 0.4873 1.1624 0.0550 0.027 Uiso calc R 1 . .
C C14 0.3393(8) 1.0090(5) 0.1249(3) 0.0226(10) Uani d . 1 . .
H H14 0.1985 1.0552 0.1192 0.027 Uiso calc R 1 . .
C C15 0.3776(8) 0.8781(5) 0.1710(3) 0.0205(10) Uani d . 1 . .
H H15 0.2638 0.8327 0.1977 0.025 Uiso calc R 1 . .
C C16 0.9470(8) 0.6132(4) 0.1261(3) 0.0189(9) Uani d . 1 . .
C C17 0.9704(9) 0.6689(5) -0.0306(4) 0.0244(10) Uani d . 1 . .
H H17 0.9038 0.6948 -0.0884 0.029 Uiso calc R 1 . .
C C18 1.1934(8) 0.6509(5) -0.0298(4) 0.0241(10) Uani d . 1 . .
H H18 1.2751 0.6654 -0.0857 0.029 Uiso calc R 1 . .
C C19 1.2907(8) 0.6117(5) 0.0544(4) 0.0242(10) Uani d . 1 . .
H H19 1.4409 0.5979 0.0573 0.029 Uiso calc R 1 . .
C C20 1.1658(7) 0.5928(4) 0.1341(3) 0.0191(10) Uani d . 1 . .
H H20 1.2281 0.5665 0.1929 0.023 Uiso calc R 1 . .

loop_
_atom_site_aniso_label
_atom_site_aniso_U_11
_atom_site_aniso_U_22
_atom_site_aniso_U_33
_atom_site_aniso_U_12
_atom_site_aniso_U_13
_atom_site_aniso_U_23
I1 0.0227(2) 0.0220(2) 0.0325(2) 0.00505(13) -0.00955(14) -0.01061(15)
I2 0.02250(19) 0.01648(18) 0.02206(19) 0.00093(12) -0.00667(13) -0.00489(13)
F1 0.0179(14) 0.0322(16) 0.0267(16) -0.0065(12) 0.0029(12) -0.0084(13)
F2 0.0296(15) 0.0220(14) 0.0202(15) -0.0091(12) -0.0007(12) -0.0006(12)
F3 0.0172(13) 0.0283(16) 0.0228(15) -0.0035(12) 0.0027(11) -0.0031(12)
F4 0.0250(15) 0.0171(14) 0.0234(15) -0.0021(11) -0.0037(12) 0.0032(11)
C1 0.017(2) 0.018(2) 0.021(2) 0.0012(18) -0.0094(18) -0.0060(19)
C2 0.018(2) 0.021(2) 0.018(2) -0.0044(18) 0.0010(18) -0.0076(18)
C3 0.025(2) 0.016(2) 0.015(2) -0.0054(18) -0.0046(18) -0.0036(17)
C4 0.023(2) 0.016(2) 0.016(2) -0.0024(18) -0.0045(18) -0.0042(18)
C5 0.017(2) 0.016(2) 0.015(2) 0.0020(17) -0.0042(17) -0.0019(17)
C6 0.022(2) 0.015(2) 0.012(2) -0.0050(18) -0.0021(18) -0.0007(17)
N1 0.0182(19) 0.0185(19) 0.024(2) -0.0023(15) -0.0028(16) -0.0035(16)
N2 0.0173(19) 0.0190(19) 0.021(2) -0.0005(15) -0.0022(16) -0.0060(16)
N3 0.022(2) 0.020(2) 0.022(2) -0.0056(16) -0.0040(16) -0.0063(16)
N4 0.024(2) 0.0169(19) 0.017(2) -0.0011(15) -0.0036(16) -0.0062(15)
C7 0.022(2) 0.016(2) 0.016(2) -0.0019(18) -0.0047(18) -0.0044(18)
C8 0.023(2) 0.021(2) 0.019(2) -0.0053(19) -0.0006(19) -0.0020(18)
C9 0.030(3) 0.012(2) 0.022(2) -0.0043(19) -0.004(2) -0.0030(18)
C10 0.022(2) 0.015(2) 0.018(2) -0.0013(17) -0.0074(18) -0.0069(17)
C11 0.026(2) 0.016(2) 0.020(2) -0.0035(18) 0.0012(19) -0.0052(18)
C12 0.027(2) 0.020(2) 0.019(2) -0.0094(19) 0.0001(19) -0.0038(18)
C13 0.033(3) 0.014(2) 0.020(2) -0.0060(19) -0.006(2) -0.0026(18)
C14 0.025(2) 0.018(2) 0.022(2) 0.0032(19) -0.003(2) -0.0050(19)
C15 0.022(2) 0.020(2) 0.020(2) -0.0082(19) -0.0005(19) -0.0024(19)
C16 0.024(2) 0.0089(19) 0.023(2) -0.0007(17) -0.0031(19) -0.0027(17)
C17 0.037(3) 0.014(2) 0.019(2) 0.000(2) -0.006(2) -0.0005(18)
C18 0.031(3) 0.017(2) 0.023(3) -0.0058(19) 0.007(2) -0.0056(19)
C19 0.021(2) 0.023(2) 0.029(3) -0.0014(19) -0.001(2) -0.009(2)
C20 0.016(2) 0.014(2) 0.023(2) -0.0018(17) -0.0075(18) 0.0032(18)

loop_
_atom_type_symbol
_atom_type_description
_atom_type_scat_dispersion_real
_atom_type_scat_dispersion_imag
_atom_type_scat_source
C C 0.0030 0.0020 'International Tables Vol C Tables 4.2.6.8 and 6.1.1.4'
H H 0.0000 0.0000 'International Tables Vol C Tables 4.2.6.8 and 6.1.1.4'
F F 0.0170 0.0100 'International Tables Vol C Tables 4.2.6.8 and 6.1.1.4'
I I -0.4740 1.8120 'International Tables Vol C Tables 4.2.6.8 and 6.1.1.4'
N N 0.0060 0.0030 'International Tables Vol C Tables 4.2.6.8 and 6.1.1.4'

loop_
_geom_angle_atom_site_label_1
_geom_angle_atom_site_label_2
_geom_angle_atom_site_label_3
_geom_angle_site_symmetry_1
_geom_angle_site_symmetry_3
_geom_angle
_geom_angle_publ_flag
C6 C1 C2 . . 117.4(4) ?
C6 C1 I1 . . 121.8(4) ?
C2 C1 I1 . . 120.8(4) ?
F1 C2 C3 . . 119.2(4) ?
F1 C2 C1 . . 120.0(4) ?
C3 C2 C1 . . 120.8(4) ?
F2 C3 C2 . . 117.9(4) ?
F2 C3 C4 . . 120.1(4) ?
C2 C3 C4 . . 122.0(4) ?
C3 C4 C5 . . 117.1(4) ?
C3 C4 I2 . . 121.1(4) ?
C5 C4 I2 . . 121.7(4) ?
F3 C5 C6 . . 118.6(4) ?
F3 C5 C4 . . 120.1(4) ?
C6 C5 C4 . . 121.3(4) ?
F4 C6 C5 . . 118.5(4) ?
F4 C6 C1 . . 120.2(4) ?
C5 C6 C1 . . 121.4(4) ?
C8 N1 C7 . . 117.1(4) ?
C9 N2 C10 . . 117.8(4) ?
C12 N3 C11 . . 116.5(4) ?
C16 N4 C17 . . 116.7(4) ?
N1 C7 C10 . . 121.6(4) ?
N1 C7 C11 . . 114.6(4) ?
C10 C7 C11 . . 123.7(4) ?
N1 C8 C9 . . 121.9(4) ?
N1 C8 H8 . . 119.0 ?
C9 C8 H8 . . 119.0 ?
N2 C9 C8 . . 121.1(4) ?
N2 C9 H9 . . 119.5 ?
C8 C9 H9 . . 119.5 ?
N2 C10 C7 . . 120.0(4) ?
N2 C10 C16 . . 115.6(4) ?
C7 C10 C16 . . 124.4(4) ?
N3 C11 C15 . . 122.8(4) ?
N3 C11 C7 . . 117.1(4) ?
C15 C11 C7 . . 120.1(4) ?
N3 C12 C13 . . 124.7(4) ?
N3 C12 H12 . . 117.6 ?
C13 C12 H12 . . 117.6 ?
C14 C13 C12 . . 118.1(4) ?
C14 C13 H13 . . 121.0 ?
C12 C13 H13 . . 121.0 ?
C13 C14 C15 . . 119.0(5) ?
C13 C14 H14 . . 120.5 ?
C15 C14 H14 . . 120.5 ?
C14 C15 C11 . . 118.9(4) ?
C14 C15 H15 . . 120.5 ?
C11 C15 H15 . . 120.5 ?
N4 C16 C20 . . 124.3(5) ?
N4 C16 C10 . . 115.5(4) ?
C20 C16 C10 . . 120.0(4) ?
N4 C17 C18 . . 123.3(5) ?
N4 C17 H17 . . 118.4 ?
C18 C17 H17 . . 118.4 ?
C19 C18 C17 . . 118.4(5) ?
C19 C18 H18 . . 120.8 ?
C17 C18 H18 . . 120.8 ?
C18 C19 C20 . . 118.9(5) ?
C18 C19 H19 . . 120.5 ?
C20 C19 H19 . . 120.5 ?
C16 C20 C19 . . 118.3(5) ?
C16 C20 H20 . . 120.8 ?
C19 C20 H20 . . 120.8 ?

loop_
_geom_bond_atom_site_label_1
_geom_bond_atom_site_label_2
_geom_bond_site_symmetry_2
_geom_bond_distance
_geom_bond_publ_flag
I1 C1 . 2.068(5) ?
I2 C4 . 2.085(5) ?
F1 C2 . 1.339(5) ?
F2 C3 . 1.348(5) ?
F3 C5 . 1.348(5) ?
F4 C6 . 1.346(5) ?
C1 C6 . 1.385(7) ?
C1 C2 . 1.398(7) ?
C2 C3 . 1.378(7) ?
C3 C4 . 1.383(7) ?
C4 C5 . 1.392(7) ?
C5 C6 . 1.382(6) ?
N1 C8 . 1.331(6) ?
N1 C7 . 1.340(6) ?
N2 C9 . 1.340(7) ?
N2 C10 . 1.345(6) ?
N3 C12 . 1.333(6) ?
N3 C11 . 1.349(6) ?
N4 C16 . 1.338(6) ?
N4 C17 . 1.337(7) ?
C7 C10 . 1.402(7) ?
C7 C11 . 1.497(6) ?
C8 C9 . 1.385(7) ?
C8 H8 . 0.9500 ?
C9 H9 . 0.9500 ?
C10 C16 . 1.500(7) ?
C11 C15 . 1.395(7) ?
C12 C13 . 1.380(7) ?
C12 H12 . 0.9500 ?
C13 C14 . 1.382(7) ?
C13 H13 . 0.9500 ?
C14 C15 . 1.377(7) ?
C14 H14 . 0.9500 ?
C15 H15 . 0.9500 ?
C16 C20 . 1.389(6) ?
C17 C18 . 1.408(7) ?
C17 H17 . 0.9500 ?
C18 C19 . 1.383(7) ?
C18 H18 . 0.9500 ?
C19 C20 . 1.383(7) ?
C19 H19 . 0.9500 ?
C20 H20 . 0.9500 ?

loop_
_geom_hbond_atom_site_label_D
_geom_hbond_atom_site_label_H
_geom_hbond_atom_site_label_A
_geom_hbond_site_symmetry_A
_geom_hbond_distance_DH
_geom_hbond_distance_HA
_geom_hbond_distance_DA
_geom_hbond_angle_DHA
C8 H8 F4 . 0.95 2.54 3.145(6) 121
C9 H9 F4 . 0.95 2.46 3.100(6) 125
C18 H18 F2 1_664 0.95 2.52 3.341(7) 144

loop_
_geom_torsion_atom_site_label_1
_geom_torsion_atom_site_label_2
_geom_torsion_atom_site_label_3
_geom_torsion_atom_site_label_4
_geom_torsion_site_symmetry_1
_geom_torsion_site_symmetry_2
_geom_torsion_site_symmetry_3
_geom_torsion_site_symmetry_4
_geom_torsion
_geom_torsion_publ_flag
C6 C1 C2 F1 . . . . -179.7(4) ?
I1 C1 C2 F1 . . . . 0.1(6) ?
C6 C1 C2 C3 . . . . 0.6(7) ?
I1 C1 C2 C3 . . . . -179.6(4) ?
F1 C2 C3 F2 . . . . 0.1(7) ?
C1 C2 C3 F2 . . . . 179.8(4) ?
F1 C2 C3 C4 . . . . -179.6(4) ?
C1 C2 C3 C4 . . . . 0.1(7) ?
F2 C3 C4 C5 . . . . 179.3(4) ?
C2 C3 C4 C5 . . . . -1.0(7) ?
F2 C3 C4 I2 . . . . -3.4(6) ?
C2 C3 C4 I2 . . . . 176.3(4) ?
C3 C4 C5 F3 . . . . -178.1(4) ?
I2 C4 C5 F3 . . . . 4.6(6) ?
C3 C4 C5 C6 . . . . 1.2(7) ?
I2 C4 C5 C6 . . . . -176.1(3) ?
F3 C5 C6 F4 . . . . -1.4(6) ?
C4 C5 C6 F4 . . . . 179.2(4) ?
F3 C5 C6 C1 . . . . 178.8(4) ?
C4 C5 C6 C1 . . . . -0.6(7) ?
C2 C1 C6 F4 . . . . 179.9(4) ?
I1 C1 C6 F4 . . . . 0.0(6) ?
C2 C1 C6 C5 . . . . -0.3(7) ?
I1 C1 C6 C5 . . . . 179.9(4) ?
C8 N1 C7 C10 . . . . 4.1(7) ?
C8 N1 C7 C11 . . . . -175.5(4) ?
C7 N1 C8 C9 . . . . 2.0(7) ?
C10 N2 C9 C8 . . . . 1.1(7) ?
N1 C8 C9 N2 . . . . -4.8(8) ?
C9 N2 C10 C7 . . . . 4.8(7) ?
C9 N2 C10 C16 . . . . -174.1(4) ?
N1 C7 C10 N2 . . . . -7.7(7) ?
C11 C7 C10 N2 . . . . 171.8(4) ?
N1 C7 C10 C16 . . . . 171.1(4) ?
C11 C7 C10 C16 . . . . -9.4(7) ?
C12 N3 C11 C15 . . . . 0.7(7) ?
C12 N3 C11 C7 . . . . -177.3(4) ?
N1 C7 C11 N3 . . . . 148.1(4) ?
C10 C7 C11 N3 . . . . -31.5(7) ?
N1 C7 C11 C15 . . . . -29.9(7) ?
C10 C7 C11 C15 . . . . 150.5(5) ?
C11 N3 C12 C13 . . . . -0.5(7) ?
N3 C12 C13 C14 . . . . 0.0(8) ?
C12 C13 C14 C15 . . . . 0.3(7) ?
C13 C14 C15 C11 . . . . -0.1(7) ?
N3 C11 C15 C14 . . . . -0.4(8) ?
C7 C11 C15 C14 . . . . 177.5(5) ?
C17 N4 C16 C20 . . . . 0.8(7) ?
C17 N4 C16 C10 . . . . -175.5(4) ?
N2 C10 C16 N4 . . . . 124.0(4) ?
C7 C10 C16 N4 . . . . -54.8(6) ?
N2 C10 C16 C20 . . . . -52.5(6) ?
C7 C10 C16 C20 . . . . 128.7(5) ?
C16 N4 C17 C18 . . . . -0.8(7) ?
N4 C17 C18 C19 . . . . 0.8(7) ?
C17 C18 C19 C20 . . . . -0.6(7) ?
N4 C16 C20 C19 . . . . -0.6(7) ?
C10 C16 C20 C19 . . . . 175.5(4) ?
C18 C19 C20 C16 . . . . 0.5(7) ?

loop_
_cod_related_entry_id
_cod_related_entry_database
_cod_related_entry_code
1 ChemSpider 30656245
